data_7134628
loop_
_publ_author_name
'Jiang, Xiu&#x2019;e'
'Fan, Mingren'
'Wang, Ruihui'
'Wang, Yi'
'Zhang, Qinghua'

_publ_section_title
;
 Facile synthesis of bicyclic heat-resistant energetic materials via a
 C--N coupling strategy
;
_journal_issue 54
_journal_name_full 'Chemical Communications'
_journal_page_first 9924
_journal_page_last 9927
_journal_paper_doi 10.1039/D5CC02076J
_journal_volume 61
_journal_year 2025
_chemical_formula_moiety 'C7 H8 N10 O4, C3 H7 N O'
_chemical_formula_sum 'C10 H15 N11 O5'
_chemical_formula_weight 369.33
_space_group_crystal_system triclinic
_space_group_IT_number 2
_space_group_name_Hall '-P 1'
_space_group_name_H-M_alt 'P -1'
_atom_sites_solution_hydrogens geom
_atom_sites_solution_primary dual
_audit_creation_date 2025-05-07
_audit_creation_method
;
Olex2 1.5
(compiled 2022.04.07 svn.rca3783a0 for OlexSys, GUI svn.r6498)
;
_audit_update_record
;
2025-05-12 deposited with the CCDC.	2025-05-29 downloaded from the CCDC.
;
_cell_angle_alpha 81.897(6)
_cell_angle_beta 87.036(6)
_cell_angle_gamma 79.394(6)
_cell_formula_units_Z 2
_cell_length_a 6.6160(5)
_cell_length_b 9.4274(7)
_cell_length_c 12.6888(7)
_cell_measurement_reflns_used 3879
_cell_measurement_temperature 293(2)
_cell_measurement_theta_max 75.8170
_cell_measurement_theta_min 3.4930
_cell_volume 769.86(9)
_computing_molecular_graphics 'Olex2 1.5 (Dolomanov et al., 2009)'
_computing_publication_material 'Olex2 1.5 (Dolomanov et al., 2009)'
_computing_structure_refinement 'SHELXL 2019/1 (Sheldrick, 2015)'
_computing_structure_solution 'SHELXT 2018/2 (Sheldrick, 2018)'
_diffrn_ambient_temperature 293(2)
_diffrn_measured_fraction_theta_full 0.989
_diffrn_measured_fraction_theta_max 0.989
_diffrn_measurement_device_type 'Bruker APEX-II CCD'
_diffrn_measurement_method '\f and \w scans'
_diffrn_radiation_monochromator graphite
_diffrn_radiation_type CuK\a
_diffrn_radiation_wavelength 1.54178
_diffrn_reflns_av_R_equivalents 0.0344
_diffrn_reflns_av_unetI/netI 0.2172
_diffrn_reflns_Laue_measured_fraction_full 0.989
_diffrn_reflns_Laue_measured_fraction_max 0.989
_diffrn_reflns_limit_h_max 7
_diffrn_reflns_limit_h_min -7
_diffrn_reflns_limit_k_max 11
_diffrn_reflns_limit_k_min -10
_diffrn_reflns_limit_l_max 15
_diffrn_reflns_limit_l_min -15
_diffrn_reflns_number 7303
_diffrn_reflns_point_group_measured_fraction_full 0.989
_diffrn_reflns_point_group_measured_fraction_max 0.989
_diffrn_reflns_theta_full 66.591
_diffrn_reflns_theta_max 66.591
_diffrn_reflns_theta_min 3.519
_diffrn_standards_number 0
_exptl_absorpt_coefficient_mu 1.125
_exptl_absorpt_correction_T_max 1.0000
_exptl_absorpt_correction_T_min 0.93670
_exptl_absorpt_correction_type none
_exptl_crystal_colour yellow
_exptl_crystal_density_diffrn 1.593
_exptl_crystal_description block
_exptl_crystal_F_000 384
_exptl_crystal_size_max 0.12
_exptl_crystal_size_mid 0.1
_exptl_crystal_size_min 0.08
_refine_diff_density_max 0.711
_refine_diff_density_min -0.255
_refine_diff_density_rms 0.064
_refine_ls_extinction_method none
_refine_ls_goodness_of_fit_ref 0.792
_refine_ls_hydrogen_treatment constr
_refine_ls_matrix_type full
_refine_ls_number_parameters 231
_refine_ls_number_reflns 2697
_refine_ls_number_restraints 90
_refine_ls_restrained_S_all 0.787
_refine_ls_R_factor_all 0.1190
_refine_ls_R_factor_gt 0.0841
_refine_ls_shift/su_max 0.001
_refine_ls_shift/su_mean 0.000
_refine_ls_structure_factor_coef Fsqd
_refine_ls_weighting_details 'w=1/[\s^2^(Fo^2^)+(0.0101P)^2^] where P=(Fo^2^+2Fc^2^)/3'
_refine_ls_weighting_scheme calc
_refine_ls_wR_factor_gt 0.2011
_refine_ls_wR_factor_ref 0.2247
_reflns_Friedel_coverage 0.000
_reflns_number_gt 1298
_reflns_number_total 2697
_reflns_threshold_expression 'I > 2\s(I)'
_cod_data_source_file d5cc02076j2.cif
_cod_data_source_block jxe
_cod_depositor_comments 'Adding full bibliography for 7134628--7134631.cif.'
_cod_original_cell_volume 769.87(9)
_cod_database_code 7134628
_shelx_shelxl_version_number 2019/1
_shelx_space_group_comment
;
The symmetry employed for this shelxl refinement is uniquely defined
by the following loop, which should always be used as a source of
symmetry information in preference to the above space-group names.
They are only intended as comments.
;
_olex2_refinement_description
;
1. Fixed Uiso
 At 1.2 times of:
  All C(H) groups, All N(H,H) groups
 At 1.5 times of:
  All C(H,H,H) groups
2. Rigid bond restraints
 All non-hydrogen atoms
 with sigma for 1-2 distances of 0.01 and sigma for 1-3 distances of 0.01
 N4, C3
 with sigma for 1-2 distances of 0.001 and sigma for 1-3 distances of 0.002
3. Uiso/Uaniso restraints and constraints
Uanis(C6) \\sim Ueq, Uanis(C5) \\sim Ueq, Uanis(C7) \\sim Ueq: with sigma of
0.01 and sigma for terminal atoms of 0.02
Uanis(C7) = Uanis(C6)
4. Rigid body (RIGU) restrains
 C7, C6, C5
 with sigma for 1-2 distances of 0.01 and sigma for 1-3 distances of 0.01
5.a Aromatic/amide H refined with riding coordinates:
 C8(H8)
5.b X=CH2 refined with riding coordinates:
 N9(H9A,H9B), N3(H3A,H3B), N7(H7A,H7B), N1(H1A,H1B)
5.c Idealised Me refined as rotating group:
 C9(H9C,H9D,H9E), C10(H10A,H10B,H10C)
;
_olex2_submission_special_instructions 'No special instructions were received'

loop_
_space_group_symop_operation_xyz
'x, y, z'
'-x, -y, -z'

loop_
_atom_site_label
_atom_site_type_symbol
_atom_site_fract_x
_atom_site_fract_y
_atom_site_fract_z
_atom_site_U_iso_or_equiv
_atom_site_adp_type
_atom_site_occupancy
_atom_site_site_symmetry_order
_atom_site_calc_flag
_atom_site_refinement_flags_posn
_atom_site_refinement_flags_adp
_atom_site_refinement_flags_occupancy
_atom_site_disorder_assembly
_atom_site_disorder_group
N001 N 0.2267(5) 0.5798(4) 0.4274(3) 0.0518(8) Uani 1 1 d . U . . .
N4 N 0.4317(5) 0.7249(4) 0.4900(3) 0.0573(9) Uani 1 1 d . U . . .
N2 N 0.6770(6) 0.9284(4) 0.6470(3) 0.0639(10) Uani 1 1 d . U . . .
O5 O 0.9081(6) 0.7894(4) 0.2007(3) 0.0850(11) Uani 1 1 d . U . . .
O2 O 0.8426(6) 0.9503(4) 0.6037(4) 0.0908(12) Uani 1 1 d . U . . .
N8 N 0.2935(6) 0.4333(4) 0.1723(3) 0.0638(10) Uani 1 1 d . U . . .
N9 N 0.0263(6) 0.4446(4) 0.3629(3) 0.0628(10) Uani 1 1 d . U . . .
H9A H -0.048709 0.451407 0.420039 0.075 Uiso 1 1 calc R U . . .
H9B H -0.005309 0.396761 0.315142 0.075 Uiso 1 1 calc R U . . .
N10 N 1.1402(6) 0.8232(4) 0.0674(3) 0.0609(10) Uani 1 1 d . U . . .
N5 N 0.2891(6) 0.7434(4) 0.5733(3) 0.0623(10) Uani 1 1 d . U . . .
O1 O 0.6137(6) 0.9740(5) 0.7315(3) 0.0933(13) Uani 1 1 d . U . . .
O3 O 0.4063(7) 0.4333(5) 0.0933(3) 0.0957(13) Uani 1 1 d . U . . .
N6 N 0.5294(6) 0.6509(4) 0.3311(3) 0.0616(10) Uani 1 1 d . U . . .
O4 O 0.1450(7) 0.3644(5) 0.1789(3) 0.1040(16) Uani 1 1 d . U . . .
C6 C 0.3225(6) 0.5040(4) 0.2577(3) 0.0452(7) Uani 1 1 d . U . . .
C7 C 0.1898(6) 0.5077(4) 0.3486(3) 0.0452(7) Uani 1 1 d . U . . .
N3 N 0.7544(6) 0.7985(5) 0.4394(4) 0.0754(12) Uani 1 1 d . U . . .
H3A H 0.850400 0.843029 0.452938 0.090 Uiso 1 1 calc R U . . .
H3B H 0.762137 0.757523 0.382545 0.090 Uiso 1 1 calc R U . . .
C4 C 0.3916(6) 0.6459(4) 0.4109(3) 0.0498(9) Uani 1 1 d . U . . .
C2 C 0.5596(7) 0.8521(4) 0.5992(3) 0.0551(10) Uani 1 1 d . U . . .
N7 N 0.6332(7) 0.5832(5) 0.1706(3) 0.0761(13) Uani 1 1 d . U . . .
H7A H 0.732665 0.630104 0.171914 0.091 Uiso 1 1 calc R U . . .
H7B H 0.621385 0.539097 0.116952 0.091 Uiso 1 1 calc R U . . .
N1 N 0.2582(8) 0.8572(6) 0.7256(4) 0.0873(14) Uani 1 1 d . U . . .
H1A H 0.140787 0.832255 0.742148 0.105 Uiso 1 1 calc R U . . .
H1B H 0.309851 0.906780 0.765850 0.105 Uiso 1 1 calc R U . . .
C5 C 0.4933(7) 0.5787(5) 0.2540(4) 0.0607(11) Uani 1 1 d . U . . .
C1 C 0.3624(7) 0.8182(5) 0.6358(4) 0.0612(11) Uani 1 1 d . U . . .
C3 C 0.5995(7) 0.7931(5) 0.5040(4) 0.0588(10) Uani 1 1 d . U . . .
C8 C 1.0631(8) 0.8336(5) 0.1636(4) 0.0633(11) Uani 1 1 d . U . . .
H8 H 1.132112 0.878434 0.207719 0.076 Uiso 1 1 calc R U . . .
C9 C 1.3222(8) 0.8829(7) 0.0291(5) 0.0813(15) Uani 1 1 d . U . . .
H9C H 1.285645 0.961372 -0.027288 0.122 Uiso 1 1 calc R U . . .
H9D H 1.423054 0.808114 0.002968 0.122 Uiso 1 1 calc R U . . .
H9E H 1.378184 0.918469 0.086469 0.122 Uiso 1 1 calc R U . . .
C10 C 1.0466(10) 0.7514(7) -0.0062(5) 0.0846(16) Uani 1 1 d . U . . .
H10A H 1.105893 0.649695 0.001867 0.127 Uiso 1 1 calc R U . . .
H10B H 1.070803 0.794392 -0.077898 0.127 Uiso 1 1 calc R U . . .
H10C H 0.901192 0.762608 0.008611 0.127 Uiso 1 1 calc R U . . .

loop_
_atom_site_aniso_label
_atom_site_aniso_U_11
_atom_site_aniso_U_22
_atom_site_aniso_U_33
_atom_site_aniso_U_23
_atom_site_aniso_U_13
_atom_site_aniso_U_12
N001 0.0518(19) 0.066(2) 0.0368(17) -0.0130(14) 0.0094(14) -0.0059(15)
N4 0.0495(19) 0.064(2) 0.059(2) -0.0118(16) 0.0047(16) -0.0130(15)
N2 0.054(2) 0.071(2) 0.073(3) -0.0234(19) -0.0092(19) -0.0135(18)
O5 0.077(2) 0.112(3) 0.074(2) -0.0193(19) 0.0243(19) -0.038(2)
O2 0.057(2) 0.102(3) 0.121(3) -0.019(2) 0.000(2) -0.0310(19)
N8 0.066(2) 0.091(3) 0.0427(19) -0.0260(18) 0.0099(17) -0.026(2)
N9 0.058(2) 0.086(2) 0.047(2) -0.0128(17) 0.0124(16) -0.0188(18)
N10 0.064(2) 0.078(2) 0.049(2) -0.0194(17) 0.0089(17) -0.0295(18)
N5 0.058(2) 0.077(2) 0.059(2) -0.0177(18) 0.0051(17) -0.0283(18)
O1 0.091(3) 0.128(3) 0.079(2) -0.060(2) -0.004(2) -0.030(2)
O3 0.099(3) 0.141(3) 0.055(2) -0.041(2) 0.030(2) -0.030(2)
N6 0.055(2) 0.074(2) 0.060(2) -0.0139(18) 0.0133(17) -0.0203(18)
O4 0.102(3) 0.156(4) 0.084(3) -0.066(3) 0.015(2) -0.068(3)
C6 0.0436(14) 0.0557(15) 0.0375(13) -0.0091(11) 0.0051(11) -0.0116(12)
C7 0.0436(14) 0.0557(15) 0.0375(13) -0.0091(11) 0.0051(11) -0.0116(12)
N3 0.055(2) 0.091(3) 0.087(3) -0.015(2) 0.003(2) -0.030(2)
C4 0.043(2) 0.052(2) 0.049(2) 0.0001(16) 0.0101(17) -0.0021(17)
C2 0.057(2) 0.058(2) 0.054(2) -0.0143(19) -0.0088(19) -0.0121(19)
N7 0.067(3) 0.111(3) 0.061(2) -0.028(2) 0.023(2) -0.040(2)
N1 0.081(3) 0.124(4) 0.073(3) -0.038(3) 0.009(2) -0.043(3)
C5 0.061(3) 0.061(2) 0.059(2) -0.0079(19) -0.007(2) -0.008(2)
C1 0.061(3) 0.069(3) 0.059(3) -0.014(2) -0.008(2) -0.022(2)
C3 0.054(2) 0.061(2) 0.062(3) -0.012(2) -0.004(2) -0.0090(17)
C8 0.064(3) 0.073(3) 0.060(3) -0.017(2) 0.003(2) -0.026(2)
C9 0.064(3) 0.105(4) 0.081(4) -0.014(3) 0.018(3) -0.035(3)
C10 0.092(4) 0.103(4) 0.073(3) -0.035(3) 0.004(3) -0.040(3)

loop_
_atom_type_symbol
_atom_type_description
_atom_type_scat_dispersion_real
_atom_type_scat_dispersion_imag
_atom_type_scat_source
C C 0.0181 0.0091 'International Tables Vol C Tables 4.2.6.8 and 6.1.1.4'
H H 0.0000 0.0000 'International Tables Vol C Tables 4.2.6.8 and 6.1.1.4'
N N 0.0311 0.0180 'International Tables Vol C Tables 4.2.6.8 and 6.1.1.4'
O O 0.0492 0.0322 'International Tables Vol C Tables 4.2.6.8 and 6.1.1.4'

loop_
_geom_angle_atom_site_label_1
_geom_angle_atom_site_label_2
_geom_angle_atom_site_label_3
_geom_angle
_geom_angle_site_symmetry_1
_geom_angle_site_symmetry_3
_geom_angle_publ_flag
C7 N001 C4 115.1(3) . . ?
N5 N4 C4 118.4(3) . . ?
N5 N4 C3 110.1(3) . . ?
C4 N4 C3 131.5(4) . . ?
O2 N2 C2 118.8(4) . . ?
O1 N2 O2 122.3(4) . . ?
O1 N2 C2 118.9(4) . . ?
O3 N8 O4 119.5(3) . . ?
O3 N8 C6 122.7(4) . . ?
O4 N8 C6 117.8(3) . . ?
H9A N9 H9B 120.0 . . ?
C7 N9 H9A 120.0 . . ?
C7 N9 H9B 120.0 . . ?
C8 N10 C9 121.8(4) . . ?
C8 N10 C10 121.2(4) . . ?
C10 N10 C9 117.0(4) . . ?
C1 N5 N4 106.4(4) . . ?
C5 N6 C4 112.8(4) . . ?
N8 C6 C7 123.2(3) . . ?
N8 C6 C5 119.0(4) . . ?
C7 C6 C5 117.8(3) . . ?
N001 C7 C6 119.7(3) . . ?
N9 C7 N001 115.7(3) . . ?
N9 C7 C6 124.6(3) . . ?
H3A N3 H3B 120.0 . . ?
C3 N3 H3A 120.0 . . ?
C3 N3 H3B 120.0 . . ?
N001 C4 N4 116.7(3) . . ?
N6 C4 N001 131.8(4) . . ?
N6 C4 N4 111.5(3) . . ?
N2 C2 C1 127.0(4) . . ?
N2 C2 C3 128.4(4) . . ?
C3 C2 C1 104.6(3) . . ?
H7A N7 H7B 120.0 . . ?
C5 N7 H7A 120.0 . . ?
C5 N7 H7B 120.0 . . ?
H1A N1 H1B 120.0 . . ?
C1 N1 H1A 120.0 . . ?
C1 N1 H1B 120.0 . . ?
N6 C5 C6 122.7(4) . . ?
N6 C5 N7 113.8(4) . . ?
N7 C5 C6 123.5(4) . . ?
N5 C1 C2 112.6(4) . . ?
N5 C1 N1 121.7(4) . . ?
N1 C1 C2 125.7(4) . . ?
N3 C3 N4 125.3(4) . . ?
N3 C3 C2 128.4(4) . . ?
C2 C3 N4 106.3(4) . . ?
O5 C8 N10 125.7(4) . . ?
O5 C8 H8 117.1 . . ?
N10 C8 H8 117.1 . . ?
N10 C9 H9C 109.5 . . ?
N10 C9 H9D 109.5 . . ?
N10 C9 H9E 109.5 . . ?
H9C C9 H9D 109.5 . . ?
H9C C9 H9E 109.5 . . ?
H9D C9 H9E 109.5 . . ?
N10 C10 H10A 109.5 . . ?
N10 C10 H10B 109.5 . . ?
N10 C10 H10C 109.5 . . ?
H10A C10 H10B 109.5 . . ?
H10A C10 H10C 109.5 . . ?
H10B C10 H10C 109.5 . . ?

loop_
_geom_bond_atom_site_label_1
_geom_bond_atom_site_label_2
_geom_bond_distance
_geom_bond_site_symmetry_2
_geom_bond_publ_flag
N001 C7 1.342(5) . ?
N001 C4 1.346(5) . ?
N4 N5 1.387(5) . ?
N4 C4 1.394(6) . ?
N4 C3 1.412(6) . ?
N2 O2 1.239(6) . ?
N2 O1 1.236(5) . ?
N2 C2 1.365(6) . ?
O5 C8 1.224(6) . ?
N8 O3 1.219(5) . ?
N8 O4 1.267(5) . ?
N8 C6 1.388(5) . ?
N9 H9A 0.8600 . ?
N9 H9B 0.8600 . ?
N9 C7 1.320(5) . ?
N10 C8 1.309(6) . ?
N10 C9 1.454(6) . ?
N10 C10 1.451(6) . ?
N5 C1 1.299(6) . ?
N6 C4 1.329(5) . ?
N6 C5 1.322(6) . ?
C6 C7 1.413(5) . ?
C6 C5 1.434(6) . ?
N3 H3A 0.8600 . ?
N3 H3B 0.8600 . ?
N3 C3 1.282(6) . ?
C2 C1 1.438(7) . ?
C2 C3 1.393(6) . ?
N7 H7A 0.8600 . ?
N7 H7B 0.8600 . ?
N7 C5 1.370(6) . ?
N1 H1A 0.8600 . ?
N1 H1B 0.8600 . ?
N1 C1 1.361(7) . ?
C8 H8 0.9300 . ?
C9 H9C 0.9600 . ?
C9 H9D 0.9600 . ?
C9 H9E 0.9600 . ?
C10 H10A 0.9600 . ?
C10 H10B 0.9600 . ?
C10 H10C 0.9600 . ?

loop_
_geom_torsion_atom_site_label_1
_geom_torsion_atom_site_label_2
_geom_torsion_atom_site_label_3
_geom_torsion_atom_site_label_4
_geom_torsion
_geom_torsion_site_symmetry_1
_geom_torsion_site_symmetry_2
_geom_torsion_site_symmetry_3
_geom_torsion_site_symmetry_4
_geom_torsion_publ_flag
N4 N5 C1 C2 -1.0(5) . . . . ?
N4 N5 C1 N1 179.2(5) . . . . ?
N2 C2 C1 N5 -179.7(4) . . . . ?
N2 C2 C1 N1 0.0(8) . . . . ?
N2 C2 C3 N4 179.8(4) . . . . ?
N2 C2 C3 N3 -0.8(8) . . . . ?
O2 N2 C2 C1 -178.8(5) . . . . ?
O2 N2 C2 C3 -0.5(7) . . . . ?
N8 C6 C7 N001 -179.2(4) . . . . ?
N8 C6 C7 N9 0.4(7) . . . . ?
N8 C6 C5 N6 178.7(4) . . . . ?
N8 C6 C5 N7 -0.8(7) . . . . ?
N5 N4 C4 N001 -7.0(5) . . . . ?
N5 N4 C4 N6 173.1(4) . . . . ?
N5 N4 C3 N3 -178.3(5) . . . . ?
N5 N4 C3 C2 1.1(5) . . . . ?
O1 N2 C2 C1 0.8(7) . . . . ?
O1 N2 C2 C3 179.0(5) . . . . ?
O3 N8 C6 C7 178.4(5) . . . . ?
O3 N8 C6 C5 -0.9(7) . . . . ?
O4 N8 C6 C7 -2.8(7) . . . . ?
O4 N8 C6 C5 178.0(4) . . . . ?
C7 N001 C4 N4 178.5(4) . . . . ?
C7 N001 C4 N6 -1.6(7) . . . . ?
C7 C6 C5 N6 -0.6(6) . . . . ?
C7 C6 C5 N7 179.9(4) . . . . ?
C4 N001 C7 N9 -178.8(4) . . . . ?
C4 N001 C7 C6 0.9(5) . . . . ?
C4 N4 N5 C1 179.4(4) . . . . ?
C4 N4 C3 N3 2.4(8) . . . . ?
C4 N4 C3 C2 -178.2(4) . . . . ?
C4 N6 C5 C6 0.1(6) . . . . ?
C4 N6 C5 N7 179.7(4) . . . . ?
C5 N6 C4 N001 1.1(7) . . . . ?
C5 N6 C4 N4 -179.0(4) . . . . ?
C5 C6 C7 N001 0.1(6) . . . . ?
C5 C6 C7 N9 179.7(4) . . . . ?
C1 C2 C3 N4 -1.6(5) . . . . ?
C1 C2 C3 N3 177.8(5) . . . . ?
C3 N4 N5 C1 -0.1(5) . . . . ?
C3 N4 C4 N001 172.4(4) . . . . ?
C3 N4 C4 N6 -7.5(6) . . . . ?
C3 C2 C1 N5 1.7(5) . . . . ?
C3 C2 C1 N1 -178.6(5) . . . . ?
C9 N10 C8 O5 178.1(5) . . . . ?
C10 N10 C8 O5 -1.7(9) . . . . ?
